data_7119258
loop_
_publ_author_name
'Darawsheh, M. D.'
'Barrios, L. A.'
'Roubeau, O.'
'Teat, S. J.'
'Arom\'i, G'

_publ_section_title
;
 Guest-tuned spin crossover in flexible supramolecular assemblies
 templated by a halide (Cl(-), Br(-) or I(-)).
;
_journal_issue 3
_journal_name_full 'Chemical communications (Cambridge, England)'
_journal_page_first 569
_journal_page_last 572
_journal_paper_doi 10.1039/c6cc08906b
_journal_volume 53
_journal_year 2017
_chemical_formula_moiety '2(C66 H48 Fe N18), 2(C3 H6 O), 2(C H4 O), 3I, 0.6(I3), 0.8(H O), 1.2(H2 O)'
_chemical_formula_sum 'C140 H119.2 Fe2 I4.8 N36 O6'
_chemical_formula_weight 3126.77
_chemical_name_systematic
;
 ?
;
_space_group_crystal_system monoclinic
_space_group_IT_number 15
_space_group_name_Hall '-C 2yc'
_space_group_name_H-M_alt 'C 1 2/c 1'
_symmetry_space_group_name_Hall '-C 2yc'
_symmetry_space_group_name_H-M 'C 1 2/c 1'
_atom_sites_solution_hydrogens mixed
_audit_creation_method SHELXL-2014
_audit_update_record
;
2016-10-28 deposited with the CCDC.
2016-12-05 downloaded from the CCDC.
;
_cell_angle_alpha 90
_cell_angle_beta 91.448(2)
_cell_angle_gamma 90
_cell_formula_units_Z 4
_cell_length_a 23.9867(8)
_cell_length_b 13.4513(5)
_cell_length_c 40.6047(14)
_cell_measurement_reflns_used 9405
_cell_measurement_temperature 100(2)
_cell_measurement_theta_max 29.33
_cell_measurement_theta_min 2.52
_cell_volume 13097.0(8)
_computing_cell_refinement 'Bruker SAINT'
_computing_data_collection 'Bruker APEX 2'
_computing_data_reduction 'Bruker SAINT'
_computing_structure_refinement 'SHELXL-2014 (Sheldrick, 2015)'
_computing_structure_solution 'SHELXT (Sheldrick, 2015)'
_diffrn_ambient_temperature 100(2)
_diffrn_measured_fraction_theta_full 1.000
_diffrn_measured_fraction_theta_max 1.000
_diffrn_measurement_device_type 'Bruker D8 with PHOTON 100 detector'
_diffrn_measurement_method 'shutterless /f and /w scans'
_diffrn_radiation_monochromator 'silicon 111'
_diffrn_radiation_source 'Advanced Light Source station 11.3.1'
_diffrn_radiation_type synchrotron
_diffrn_radiation_wavelength 0.7749
_diffrn_reflns_av_R_equivalents 0.0734
_diffrn_reflns_av_unetI/netI 0.0588
_diffrn_reflns_Laue_measured_fraction_full 1.000
_diffrn_reflns_Laue_measured_fraction_max 1.000
_diffrn_reflns_limit_h_max 29
_diffrn_reflns_limit_h_min -29
_diffrn_reflns_limit_k_max 16
_diffrn_reflns_limit_k_min -16
_diffrn_reflns_limit_l_max 50
_diffrn_reflns_limit_l_min -50
_diffrn_reflns_number 83698
_diffrn_reflns_point_group_measured_fraction_full 1.000
_diffrn_reflns_point_group_measured_fraction_max 1.000
_diffrn_reflns_theta_full 27.706
_diffrn_reflns_theta_max 28.967
_diffrn_reflns_theta_min 2.127
_exptl_absorpt_coefficient_mu 1.778
_exptl_absorpt_correction_T_max 0.746
_exptl_absorpt_correction_T_min 0.700
_exptl_absorpt_correction_type multi-scan
_exptl_absorpt_process_details SADABS-2014/5
_exptl_crystal_colour orange
_exptl_crystal_density_diffrn 1.586
_exptl_crystal_description plate
_exptl_crystal_F_000 6270
_exptl_crystal_size_max 0.100
_exptl_crystal_size_mid 0.050
_exptl_crystal_size_min 0.010
_refine_diff_density_max 1.387
_refine_diff_density_min -3.425
_refine_diff_density_rms 0.172
_refine_ls_extinction_coef 0.00020(3)
_refine_ls_extinction_expression Fc^*^=kFc[1+0.001xFc^2^\l^3^/sin(2\q)]^-1/4^
_refine_ls_extinction_method SHELXL
_refine_ls_goodness_of_fit_ref 1.099
_refine_ls_hydrogen_treatment mixed
_refine_ls_matrix_type full
_refine_ls_number_parameters 889
_refine_ls_number_reflns 13380
_refine_ls_number_restraints 40
_refine_ls_restrained_S_all 1.099
_refine_ls_R_factor_all 0.1096
_refine_ls_R_factor_gt 0.0844
_refine_ls_shift/su_max 0.001
_refine_ls_shift/su_mean 0.000
_refine_ls_structure_factor_coef Fsqd
_refine_ls_weighting_details 'w=1/[\s^2^(Fo^2^)+(0.0782P)^2^+317.5933P] where P=(Fo^2^+2Fc^2^)/3'
_refine_ls_weighting_scheme calc
_refine_ls_wR_factor_gt 0.2120
_refine_ls_wR_factor_ref 0.2253
_reflns_Friedel_coverage 0.000
_reflns_number_gt 10068
_reflns_number_total 13380
_reflns_threshold_expression 'I > 2\s(I)'
_cod_data_source_file c6cc08906b2.cif
_cod_data_source_block md521a2
_cod_original_formula_sum 'C140 H119.20 Fe2 I4.80 N36 O6'
_cod_database_code 7119258
_shelx_space_group_comment
;
The symmetry employed for this shelxl refinement is uniquely defined
by the following loop, which should always be used as a source of
symmetry information in preference to the above space-group names.
They are only intended as comments.
;
_shelx_estimated_absorpt_t_min 0.842
_shelx_estimated_absorpt_t_max 0.982
_shelxl_version_number 2014-3

loop_
_space_group_symop_operation_xyz
'x, y, z'
'-x, y, -z+1/2'
'x+1/2, y+1/2, z'
'-x+1/2, y+1/2, -z+1/2'
'-x, -y, -z'
'x, -y, z-1/2'
'-x+1/2, -y+1/2, -z'
'x+1/2, -y+1/2, z-1/2'

loop_
_atom_site_label
_atom_site_type_symbol
_atom_site_fract_x
_atom_site_fract_y
_atom_site_fract_z
_atom_site_U_iso_or_equiv
_atom_site_adp_type
_atom_site_occupancy
_atom_site_site_symmetry_order
_atom_site_calc_flag
_atom_site_refinement_flags_posn
_atom_site_refinement_flags_adp
_atom_site_refinement_flags_occupancy
_atom_site_disorder_assembly
_atom_site_disorder_group
I1 I 0.5000 0.36334(6) 0.2500 0.0376(2) Uani 1 2 d S T P . .
I2 I 0.33470(3) 0.85518(5) 0.45149(2) 0.0431(2) Uani 1 1 d . . . . .
I3 I 0.17025(4) 0.35075(8) 0.45660(2) 0.0381(3) Uani 0.6 1 d . . P . .
I4 I 0.2500 0.2500 0.5000 0.0382(3) Uani 0.6 2 d S . P . .
Fe1 Fe 0.50432(4) 0.36445(7) 0.39121(2) 0.0169(2) Uani 1 1 d . . . . .
N1 N 0.4507(2) 0.2858(5) 0.41756(14) 0.0204(13) Uani 1 1 d . . . . .
N2 N 0.5041(2) 0.2398(5) 0.36616(14) 0.0193(12) Uani 1 1 d . . . . .
N3 N 0.5296(2) 0.2040(4) 0.33958(14) 0.0186(12) Uani 1 1 d . . . . .
H3B H 0.5522 0.2381 0.3271 0.022 Uiso 1 1 calc R U . . .
N4 N 0.5834(3) 0.1783(5) 0.21605(15) 0.0230(13) Uani 1 1 d . . . . .
H4B H 0.5598 0.2134 0.2276 0.028 Uiso 1 1 calc R U . . .
N5 N 0.6075(3) 0.2123(5) 0.18884(15) 0.0238(13) Uani 1 1 d . . . . .
N6 N 0.6872(3) 0.0634(6) 0.13338(16) 0.0322(16) Uani 1 1 d D . . . .
N7 N 0.5696(3) 0.3169(5) 0.41764(14) 0.0218(13) Uani 1 1 d . . . . .
N8 N 0.5637(2) 0.4279(4) 0.36694(14) 0.0187(12) Uani 1 1 d . . . . .
N9 N 0.5686(2) 0.4877(4) 0.34055(14) 0.0184(12) Uani 1 1 d . . . . .
H9A H 0.5404 0.5069 0.3278 0.022 Uiso 1 1 calc R U . . .
N10 N 0.5483(3) 0.5837(5) 0.21691(15) 0.0255(14) Uani 1 1 d . . . . .
H10B H 0.5424 0.5312 0.2293 0.031 Uiso 1 1 calc R U . . .
N11 N 0.5188(3) 0.6040(5) 0.18893(15) 0.0247(14) Uani 1 1 d . . . . .
N12 N 0.5502(3) 0.7986(5) 0.13095(17) 0.0365(17) Uani 1 1 d . . . . .
N13 N 0.4943(3) 0.4858(4) 0.41865(14) 0.0206(13) Uani 1 1 d . . . . .
N14 N 0.4425(2) 0.4257(4) 0.36668(14) 0.0175(12) Uani 1 1 d . . . . .
N15 N 0.4108(2) 0.4046(4) 0.33981(14) 0.0182(12) Uani 1 1 d . . . . .
H15A H 0.4159 0.3535 0.3267 0.022 Uiso 1 1 calc R U . . .
N16 N 0.3667(3) 0.3311(5) 0.21651(15) 0.0245(14) Uani 1 1 d . . . . .
H16B H 0.3959 0.3510 0.2283 0.029 Uiso 1 1 calc R U . . .
N17 N 0.3702(3) 0.2739(5) 0.18894(15) 0.0236(13) Uani 1 1 d . . . . .
N18 N 0.2562(3) 0.2161(6) 0.13258(17) 0.0326(16) Uani 1 1 d . . . . .
C1 C 0.4242(3) 0.3146(6) 0.44458(18) 0.0235(16) Uani 1 1 d . . . . .
H1A H 0.4284 0.3816 0.4517 0.028 Uiso 1 1 calc R U . . .
C2 C 0.3912(4) 0.2519(6) 0.4626(2) 0.0318(18) Uani 1 1 d . . . . .
H2A H 0.3738 0.2750 0.4819 0.038 Uiso 1 1 calc R U . . .
C3 C 0.3839(4) 0.1561(7) 0.4522(2) 0.0326(19) Uani 1 1 d . . . . .
H3A H 0.3610 0.1123 0.4643 0.039 Uiso 1 1 calc R U . . .
C4 C 0.4098(3) 0.1226(6) 0.42415(19) 0.0274(17) Uani 1 1 d . . . . .
H4A H 0.4054 0.0561 0.4167 0.033 Uiso 1 1 calc R U . . .
C5 C 0.4427(3) 0.1906(6) 0.40735(17) 0.0218(15) Uani 1 1 d . . . . .
C6 C 0.4732(3) 0.1664(5) 0.37811(17) 0.0198(15) Uani 1 1 d . . . . .
C7 C 0.4802(3) 0.0804(5) 0.35896(18) 0.0234(16) Uani 1 1 d . . . . .
H7A H 0.4637 0.0171 0.3622 0.028 Uiso 1 1 calc R U . . .
C8 C 0.5152(3) 0.1066(5) 0.33498(17) 0.0190(14) Uani 1 1 d . . . . .
C9 C 0.5382(3) 0.0464(6) 0.30773(18) 0.0232(16) Uani 1 1 d . . . . .
C10 C 0.5420(4) -0.0543(6) 0.3111(2) 0.0341(19) Uani 1 1 d . . . . .
H10A H 0.5301 -0.0854 0.3307 0.041 Uiso 1 1 calc R U . . .
C11 C 0.5635(4) -0.1115(6) 0.2857(2) 0.042(2) Uani 1 1 d . . . . .
H11A H 0.5655 -0.1817 0.2880 0.050 Uiso 1 1 calc R U . . .
C12 C 0.5818(4) -0.0669(6) 0.2572(2) 0.036(2) Uani 1 1 d . . . . .
H12A H 0.5968 -0.1061 0.2401 0.043 Uiso 1 1 calc R U . . .
C13 C 0.5782(3) 0.0358(6) 0.25376(19) 0.0240(16) Uani 1 1 d . . . . .
C14 C 0.5578(3) 0.0910(6) 0.27936(18) 0.0240(16) Uani 1 1 d . . . . .
H14A H 0.5571 0.1614 0.2776 0.029 Uiso 1 1 calc R U . . .
C15 C 0.5988(3) 0.0851(6) 0.22391(18) 0.0244(16) Uani 1 1 d . . . . .
C16 C 0.6337(3) 0.0548(6) 0.19943(18) 0.0228(15) Uani 1 1 d . . . . .
H16A H 0.6508 -0.0085 0.1973 0.027 Uiso 1 1 calc R U . . .
C17 C 0.6389(3) 0.1362(6) 0.17844(18) 0.0264(16) Uani 1 1 d . . . . .
C18 C 0.6740(3) 0.1485(6) 0.14954(18) 0.0265(16) Uani 1 1 d . . . . .
C19 C 0.6903(4) 0.2404(7) 0.1391(2) 0.036(2) Uani 1 1 d . . . . .
H19A H 0.6794 0.2990 0.1504 0.044 Uiso 1 1 calc R U . . .
C20 C 0.7237(4) 0.2450(8) 0.1112(2) 0.049(3) Uani 1 1 d . . . . .
H20A H 0.7366 0.3074 0.1035 0.059 Uiso 1 1 calc R U . . .
C21 C 0.7375(4) 0.1591(8) 0.0952(2) 0.045(2) Uani 1 1 d . . . . .
H21A H 0.7599 0.1616 0.0762 0.054 Uiso 1 1 calc R U . . .
C22 C 0.7191(4) 0.0711(8) 0.1065(2) 0.038(2) Uani 1 1 d . . . . .
H22A H 0.7289 0.0121 0.0951 0.046 Uiso 1 1 calc R U . . .
C23 C 0.5700(3) 0.2556(6) 0.44391(19) 0.0276(17) Uani 1 1 d . . . . .
H23A H 0.5356 0.2284 0.4507 0.033 Uiso 1 1 calc R U . . .
C24 C 0.6184(4) 0.2302(7) 0.4615(2) 0.0339(19) Uani 1 1 d . . . . .
H24A H 0.6167 0.1871 0.4800 0.041 Uiso 1 1 calc R U . . .
C25 C 0.6683(3) 0.2678(7) 0.4521(2) 0.0314(19) Uani 1 1 d . . . . .
H25A H 0.7016 0.2518 0.4641 0.038 Uiso 1 1 calc R U . . .
C26 C 0.6699(3) 0.3296(6) 0.4248(2) 0.0279(17) Uani 1 1 d . . . . .
H26A H 0.7042 0.3560 0.4176 0.034 Uiso 1 1 calc R U . . .
C27 C 0.6200(3) 0.3521(6) 0.40812(17) 0.0219(15) Uani 1 1 d . . . . .
C28 C 0.6160(3) 0.4160(5) 0.37935(17) 0.0187(14) Uani 1 1 d . . . . .
C29 C 0.6539(3) 0.4688(6) 0.36077(17) 0.0222(15) Uani 1 1 d . . . . .
H29A H 0.6932 0.4728 0.3642 0.027 Uiso 1 1 calc R U . . .
C30 C 0.6219(3) 0.5143(5) 0.33615(18) 0.0208(15) Uani 1 1 d . . . . .
C31 C 0.6390(3) 0.5798(6) 0.30897(18) 0.0231(15) Uani 1 1 d . . . . .
C32 C 0.6892(3) 0.6321(7) 0.3118(2) 0.0324(18) Uani 1 1 d . . . . .
H32A H 0.7120 0.6269 0.3312 0.039 Uiso 1 1 calc R U . . .
C33 C 0.7052(3) 0.6915(7) 0.2859(2) 0.0335(19) Uani 1 1 d . . . . .
H33A H 0.7388 0.7285 0.2880 0.040 Uiso 1 1 calc R U . . .
C34 C 0.6732(3) 0.6983(7) 0.2570(2) 0.0312(18) Uani 1 1 d . . . . .
H34A H 0.6854 0.7384 0.2393 0.037 Uiso 1 1 calc R U . . .
C35 C 0.6232(3) 0.6463(6) 0.25402(18) 0.0249(16) Uani 1 1 d . . . . .
C36 C 0.6071(3) 0.5866(5) 0.28015(17) 0.0206(15) Uani 1 1 d . . . . .
H36A H 0.5735 0.5497 0.2782 0.025 Uiso 1 1 calc R U . . .
C37 C 0.5883(3) 0.6529(6) 0.22399(18) 0.0218(15) Uani 1 1 d . . . . .
C38 C 0.5848(3) 0.7220(6) 0.19861(18) 0.0275(17) Uani 1 1 d . . . . .
H38A H 0.6071 0.7795 0.1958 0.033 Uiso 1 1 calc R U . . .
C39 C 0.5408(3) 0.6880(6) 0.17799(18) 0.0255(16) Uani 1 1 d . . . . .
C40 C 0.5171(4) 0.7350(6) 0.14801(18) 0.0264(17) Uani 1 1 d . . . . .
C41 C 0.4631(4) 0.7144(7) 0.1387(2) 0.0341(19) Uani 1 1 d . . . . .
H41A H 0.4413 0.6694 0.1509 0.041 Uiso 1 1 calc R U . . .
C42 C 0.4417(4) 0.7601(8) 0.1114(2) 0.048(3) Uani 1 1 d . . . . .
H42A H 0.4041 0.7481 0.1048 0.057 Uiso 1 1 calc R U . . .
C43 C 0.4734(5) 0.8228(8) 0.0934(2) 0.051(3) Uani 1 1 d . . . . .
H43A H 0.4582 0.8531 0.0740 0.061 Uiso 1 1 calc R U . . .
C44 C 0.5260(5) 0.8417(7) 0.1030(2) 0.045(2) Uani 1 1 d . . . . .
H44A H 0.5476 0.8860 0.0904 0.054 Uiso 1 1 calc R U . . .
C45 C 0.5246(3) 0.5127(6) 0.44558(18) 0.0244(16) Uani 1 1 d . . . . .
H45A H 0.5567 0.4749 0.4518 0.029 Uiso 1 1 calc R U . . .
C46 C 0.5100(4) 0.5946(7) 0.46458(19) 0.0327(19) Uani 1 1 d . . . . .
H46A H 0.5315 0.6114 0.4837 0.039 Uiso 1 1 calc R U . . .
C47 C 0.4650(4) 0.6501(6) 0.4556(2) 0.0335(19) Uani 1 1 d . . . . .
H47A H 0.4545 0.7057 0.4685 0.040 Uiso 1 1 calc R U . . .
C48 C 0.4341(3) 0.6249(6) 0.42735(19) 0.0255(16) Uani 1 1 d . . . . .
H48A H 0.4025 0.6630 0.4206 0.031 Uiso 1 1 calc R U . . .
C49 C 0.4503(3) 0.5437(5) 0.40927(17) 0.0204(15) Uani 1 1 d . . . . .
C50 C 0.4216(3) 0.5079(5) 0.37968(17) 0.0189(14) Uani 1 1 d . . . . .
C51 C 0.3752(3) 0.5416(5) 0.36103(17) 0.0206(15) Uani 1 1 d . . . . .
H51A H 0.3528 0.5984 0.3649 0.025 Uiso 1 1 calc R U . . .
C52 C 0.3696(3) 0.4733(5) 0.33572(17) 0.0196(15) Uani 1 1 d . . . . .
C53 C 0.3280(3) 0.4678(5) 0.30838(18) 0.0193(14) Uani 1 1 d . . . . .
C54 C 0.2761(3) 0.5124(6) 0.3113(2) 0.0305(18) Uani 1 1 d . . . . .
H54A H 0.2674 0.5467 0.3310 0.037 Uiso 1 1 calc R U . . .
C55 C 0.2367(4) 0.5070(7) 0.2855(2) 0.036(2) Uani 1 1 d . . . . .
H55A H 0.2013 0.5381 0.2875 0.043 Uiso 1 1 calc R U . . .
C56 C 0.2493(3) 0.4561(6) 0.25699(19) 0.0304(18) Uani 1 1 d . . . . .
H56A H 0.2224 0.4525 0.2395 0.036 Uiso 1 1 calc R U . . .
C57 C 0.3004(3) 0.4105(6) 0.25362(17) 0.0207(15) Uani 1 1 d . . . . .
C58 C 0.3397(3) 0.4160(5) 0.27953(17) 0.0197(15) Uani 1 1 d . . . . .
H58A H 0.3749 0.3843 0.2775 0.024 Uiso 1 1 calc R U . . .
C59 C 0.3138(3) 0.3539(6) 0.22377(17) 0.0226(15) Uani 1 1 d . . . . .
C60 C 0.2808(3) 0.3111(6) 0.19909(18) 0.0226(15) Uani 1 1 d . . . . .
H60A H 0.2413 0.3148 0.1967 0.027 Uiso 1 1 calc R U . . .
C61 C 0.3170(3) 0.2619(6) 0.17862(18) 0.0229(15) Uani 1 1 d . . . . .
C62 C 0.3044(3) 0.1996(6) 0.14940(17) 0.0244(16) Uani 1 1 d . . . . .
C63 C 0.3411(4) 0.1245(6) 0.1417(2) 0.0328(19) Uani 1 1 d . . . . .
H63A H 0.3746 0.1144 0.1543 0.039 Uiso 1 1 calc R U . . .
C64 C 0.3274(5) 0.0652(9) 0.1153(3) 0.058(3) Uani 1 1 d . . . . .
H64A H 0.3519 0.0132 0.1092 0.069 Uiso 1 1 calc R U . . .
C65 C 0.2786(5) 0.0802(8) 0.0975(2) 0.051(3) Uani 1 1 d . . . . .
H65A H 0.2688 0.0382 0.0794 0.062 Uiso 1 1 calc R U . . .
C66 C 0.2446(4) 0.1569(8) 0.1062(2) 0.043(2) Uani 1 1 d . . . . .
H66A H 0.2116 0.1691 0.0934 0.052 Uiso 1 1 calc R U . . .
O1 O 0.6672(3) -0.1419(5) 0.15562(16) 0.0435(15) Uani 1 1 d D . . . .
H1 H 0.670(5) -0.087(4) 0.1431(18) 0.065 Uiso 1 1 d D U . . .
H2 H 0.637(5) -0.16(3) 0.144(3) 0.065 Uiso 0.3 1 d D U P . .
H3 H 0.686(9) -0.18(2) 0.142(3) 0.065 Uiso 0.3 1 d D U P . .
C1S C 0.3315(4) 0.5094(9) 0.4820(3) 0.059(3) Uani 1 1 d D . . . .
C2S C 0.3293(5) 0.4871(10) 0.4503(4) 0.075(4) Uani 1 1 d D . . . .
H2SA H 0.3669 0.4717 0.4429 0.112 Uiso 1 1 calc R U . . .
H2SB H 0.3143 0.5437 0.4378 0.112 Uiso 1 1 calc R U . . .
H2SC H 0.3051 0.4291 0.4467 0.112 Uiso 1 1 calc R U . . .
C3S C 0.2859(6) 0.5604(14) 0.4912(4) 0.105(6) Uani 1 1 d D . . . .
H3SA H 0.2823 0.5556 0.5152 0.157 Uiso 1 1 calc R U . . .
H3SB H 0.2526 0.5321 0.4803 0.157 Uiso 1 1 calc R U . . .
H3SC H 0.2897 0.6303 0.4849 0.157 Uiso 1 1 calc R U . . .
O1S O 0.3717(4) 0.4861(8) 0.4982(3) 0.092(3) Uani 1 1 d . . . . .
O2S O 0.4546(6) -0.0475(7) 0.4876(3) 0.047(3) Uani 0.553(14) 1 d D U P A 1
C4S C 0.4994(10) -0.1148(15) 0.4949(5) 0.061(5) Uani 0.553(14) 1 d D U P A 1
O3S O 0.5230(11) 0.0110(16) 0.4694(6) 0.086(5) Uani 0.447(14) 1 d . U P A 2
C5S C 0.5117(11) -0.029(2) 0.4910(8) 0.074(5) Uani 0.447(14) 1 d D U P A 2

loop_
_atom_site_aniso_label
_atom_site_aniso_U_11
_atom_site_aniso_U_22
_atom_site_aniso_U_33
_atom_site_aniso_U_23
_atom_site_aniso_U_13
_atom_site_aniso_U_12
I1 0.0311(4) 0.0315(4) 0.0501(5) 0.000 0.0002(3) 0.000
I2 0.0434(4) 0.0496(4) 0.0358(3) 0.0060(3) -0.0057(2) 0.0075(3)
I3 0.0354(5) 0.0552(6) 0.0237(4) 0.0056(4) 0.0020(4) -0.0018(5)
I4 0.0306(7) 0.0553(9) 0.0289(6) -0.0021(6) 0.0042(5) -0.0039(6)
Fe1 0.0177(5) 0.0168(5) 0.0162(5) 0.0007(4) -0.0010(4) 0.0013(4)
N1 0.019(3) 0.026(3) 0.015(3) 0.000(2) -0.001(2) 0.001(3)
N2 0.016(3) 0.023(3) 0.019(3) 0.005(2) 0.000(2) 0.000(2)
N3 0.020(3) 0.020(3) 0.015(3) -0.003(2) 0.001(2) -0.003(2)
N4 0.025(3) 0.022(3) 0.022(3) 0.002(3) 0.003(3) 0.002(3)
N5 0.023(3) 0.026(3) 0.022(3) 0.001(3) -0.002(2) 0.000(3)
N6 0.026(4) 0.046(4) 0.024(3) 0.000(3) -0.005(3) 0.004(3)
N7 0.024(3) 0.024(3) 0.018(3) 0.004(2) 0.000(2) 0.006(3)
N8 0.019(3) 0.020(3) 0.017(3) -0.004(2) -0.001(2) 0.002(2)
N9 0.020(3) 0.017(3) 0.018(3) 0.000(2) -0.002(2) -0.001(2)
N10 0.032(4) 0.024(3) 0.021(3) 0.004(3) -0.004(3) 0.001(3)
N11 0.022(3) 0.027(3) 0.025(3) 0.000(3) 0.001(3) -0.001(3)
N12 0.055(5) 0.025(4) 0.030(4) -0.003(3) 0.008(3) 0.001(3)
N13 0.024(3) 0.019(3) 0.019(3) 0.001(2) 0.001(2) -0.001(3)
N14 0.018(3) 0.017(3) 0.017(3) 0.000(2) 0.001(2) -0.002(2)
N15 0.019(3) 0.020(3) 0.015(3) -0.004(2) 0.002(2) 0.002(2)
N16 0.021(3) 0.032(4) 0.021(3) -0.006(3) 0.001(2) -0.001(3)
N17 0.029(3) 0.023(3) 0.019(3) -0.004(3) 0.001(3) -0.001(3)
N18 0.026(4) 0.044(4) 0.028(4) 0.003(3) 0.001(3) -0.009(3)
C1 0.025(4) 0.022(4) 0.023(4) -0.005(3) 0.001(3) -0.001(3)
C2 0.037(5) 0.035(5) 0.023(4) 0.000(3) 0.009(3) -0.004(4)
C3 0.035(4) 0.038(5) 0.025(4) 0.000(3) 0.014(3) -0.013(4)
C4 0.030(4) 0.024(4) 0.028(4) 0.002(3) 0.000(3) -0.003(3)
C5 0.024(4) 0.024(4) 0.017(3) 0.004(3) -0.003(3) -0.002(3)
C6 0.018(3) 0.020(4) 0.022(4) 0.004(3) -0.002(3) 0.000(3)
C7 0.029(4) 0.015(4) 0.025(4) 0.001(3) -0.004(3) -0.005(3)
C8 0.020(3) 0.016(3) 0.021(3) 0.001(3) -0.003(3) 0.008(3)
C9 0.024(4) 0.022(4) 0.024(4) -0.004(3) 0.001(3) 0.000(3)
C10 0.048(5) 0.027(4) 0.028(4) 0.002(3) 0.011(4) 0.001(4)
C11 0.064(6) 0.016(4) 0.046(5) 0.000(4) 0.020(5) 0.005(4)
C12 0.047(5) 0.027(4) 0.034(5) -0.001(4) 0.012(4) 0.009(4)
C13 0.018(4) 0.026(4) 0.027(4) -0.003(3) 0.001(3) -0.003(3)
C14 0.028(4) 0.018(4) 0.026(4) -0.001(3) 0.003(3) -0.003(3)
C15 0.024(4) 0.028(4) 0.021(4) -0.001(3) -0.002(3) 0.003(3)
C16 0.022(4) 0.025(4) 0.022(4) -0.003(3) -0.005(3) 0.000(3)
C17 0.026(4) 0.030(4) 0.023(4) -0.004(3) -0.005(3) 0.006(3)
C18 0.029(4) 0.029(4) 0.021(4) -0.001(3) -0.005(3) -0.001(3)
C19 0.041(5) 0.033(5) 0.035(5) 0.002(4) 0.009(4) 0.003(4)
C20 0.052(6) 0.052(6) 0.044(6) 0.021(5) 0.012(5) -0.004(5)
C21 0.043(5) 0.063(7) 0.030(5) 0.005(4) 0.005(4) 0.014(5)
C22 0.035(5) 0.052(6) 0.027(4) -0.003(4) -0.005(4) 0.016(4)
C23 0.027(4) 0.027(4) 0.029(4) 0.008(3) 0.004(3) 0.002(3)
C24 0.041(5) 0.036(5) 0.024(4) 0.012(4) -0.006(3) 0.003(4)
C25 0.024(4) 0.042(5) 0.028(4) 0.012(4) -0.007(3) 0.010(4)
C26 0.023(4) 0.030(4) 0.031(4) -0.002(3) -0.005(3) 0.003(3)
C27 0.023(4) 0.023(4) 0.019(3) 0.000(3) -0.005(3) 0.004(3)
C28 0.016(3) 0.020(4) 0.020(3) -0.001(3) -0.002(3) 0.001(3)
C29 0.018(3) 0.029(4) 0.020(3) 0.000(3) 0.000(3) -0.002(3)
C30 0.018(3) 0.021(4) 0.023(4) -0.002(3) -0.002(3) -0.004(3)
C31 0.018(4) 0.027(4) 0.025(4) -0.002(3) 0.006(3) -0.001(3)
C32 0.028(4) 0.039(5) 0.030(4) 0.002(4) -0.003(3) -0.004(4)
C33 0.027(4) 0.036(5) 0.038(5) 0.008(4) 0.001(3) -0.015(4)
C34 0.031(4) 0.035(5) 0.027(4) 0.007(3) 0.001(3) -0.007(4)
C35 0.029(4) 0.024(4) 0.022(4) 0.000(3) 0.000(3) 0.005(3)
C36 0.017(3) 0.021(4) 0.024(4) -0.003(3) 0.003(3) -0.002(3)
C37 0.017(3) 0.021(4) 0.027(4) -0.001(3) 0.003(3) 0.001(3)
C38 0.028(4) 0.034(4) 0.020(4) -0.006(3) 0.003(3) 0.001(3)
C39 0.024(4) 0.029(4) 0.023(4) -0.005(3) 0.006(3) 0.003(3)
C40 0.041(5) 0.017(4) 0.021(4) -0.003(3) 0.001(3) 0.004(3)
C41 0.032(4) 0.040(5) 0.030(4) -0.001(4) -0.006(3) -0.008(4)
C42 0.040(5) 0.057(6) 0.046(6) -0.013(5) -0.013(4) 0.002(5)
C43 0.073(8) 0.042(6) 0.037(5) -0.001(4) -0.010(5) 0.019(5)
C44 0.075(7) 0.033(5) 0.029(5) 0.002(4) 0.009(5) -0.004(5)
C45 0.028(4) 0.023(4) 0.022(4) 0.003(3) -0.004(3) 0.001(3)
C46 0.039(5) 0.040(5) 0.019(4) -0.002(3) -0.006(3) -0.008(4)
C47 0.045(5) 0.029(4) 0.027(4) -0.007(3) 0.005(4) -0.003(4)
C48 0.031(4) 0.021(4) 0.025(4) -0.002(3) 0.002(3) 0.000(3)
C49 0.021(4) 0.022(4) 0.018(3) 0.001(3) 0.002(3) -0.007(3)
C50 0.017(3) 0.021(4) 0.018(3) 0.000(3) 0.002(3) 0.001(3)
C51 0.019(4) 0.021(4) 0.022(4) -0.004(3) -0.001(3) 0.008(3)
C52 0.020(4) 0.021(4) 0.018(3) 0.001(3) 0.001(3) 0.000(3)
C53 0.020(4) 0.013(3) 0.025(4) 0.001(3) 0.001(3) -0.001(3)
C54 0.026(4) 0.036(5) 0.030(4) -0.010(4) -0.002(3) 0.003(4)
C55 0.026(4) 0.041(5) 0.039(5) -0.013(4) -0.007(4) 0.011(4)
C56 0.030(4) 0.035(5) 0.025(4) -0.004(3) -0.009(3) 0.004(4)
C57 0.020(4) 0.022(4) 0.020(3) -0.002(3) -0.001(3) -0.002(3)
C58 0.018(3) 0.019(4) 0.022(4) -0.001(3) -0.001(3) 0.004(3)
C59 0.026(4) 0.023(4) 0.019(3) 0.000(3) -0.001(3) -0.003(3)
C60 0.020(4) 0.022(4) 0.025(4) 0.004(3) 0.003(3) -0.002(3)
C61 0.025(4) 0.025(4) 0.019(3) 0.002(3) 0.001(3) -0.002(3)
C62 0.026(4) 0.031(4) 0.017(3) 0.002(3) 0.002(3) -0.006(3)
C63 0.034(4) 0.036(5) 0.029(4) -0.008(4) -0.003(3) 0.008(4)
C64 0.070(8) 0.055(7) 0.047(6) -0.014(5) 0.008(5) 0.026(6)
C65 0.069(7) 0.055(7) 0.031(5) -0.017(5) 0.002(5) -0.022(6)
C66 0.039(5) 0.065(7) 0.025(4) 0.008(4) -0.002(4) -0.022(5)
O1 0.050(4) 0.044(4) 0.037(3) 0.002(3) 0.002(3) -0.003(3)
C1S 0.034(6) 0.060(7) 0.084(9) -0.001(6) 0.001(6) 0.015(5)
C2S 0.061(8) 0.064(8) 0.100(11) 0.010(8) -0.004(7) 0.021(7)
C3S 0.079(10) 0.141(16) 0.093(11) -0.058(11) -0.021(9) 0.028(10)
O1S 0.090(7) 0.096(8) 0.088(7) -0.026(6) -0.024(6) 0.019(6)
O2S 0.102(9) 0.015(5) 0.024(5) 0.005(4) 0.020(6) -0.006(5)
C4S 0.088(12) 0.043(9) 0.053(10) 0.000(8) -0.008(9) -0.008(7)
O3S 0.119(12) 0.055(10) 0.083(11) -0.001(8) 0.007(10) 0.001(10)
C5S 0.113(12) 0.044(10) 0.065(11) -0.003(8) -0.011(11) 0.016(10)

loop_
_atom_type_symbol
_atom_type_description
_atom_type_scat_dispersion_real
_atom_type_scat_dispersion_imag
_atom_type_scat_source
C C 0.0040 0.0020 'XDisp Program in WinGX L.J. Farrugia, J.Appl.Cryst. 2012,45,849-854'
H H 0.0000 0.0000 'XDisp Program in WinGX L.J. Farrugia, J.Appl.Cryst. 2012,45,849-854'
N N 0.0076 0.0040 'XDisp Program in WinGX L.J. Farrugia, J.Appl.Cryst. 2012,45,849-854'
O O 0.0132 0.0074 'XDisp Program in WinGX L.J. Farrugia, J.Appl.Cryst. 2012,45,849-854'
Fe Fe 0.3555 0.9930 'XDisp Program in WinGX L.J. Farrugia, J.Appl.Cryst. 2012,45,849-854'
I I -0.3071 2.1212 'XDisp Program in WinGX L.J. Farrugia, J.Appl.Cryst. 2012,45,849-854'

loop_
_geom_angle_atom_site_label_1
_geom_angle_atom_site_label_2
_geom_angle_atom_site_label_3
_geom_angle
_geom_angle_site_symmetry_1
I3 I4 I3 180.0 7_556
N14 Fe1 N8 96.5(2) .
N14 Fe1 N2 96.0(2) .
N8 Fe1 N2 96.0(2) .
N14 Fe1 N7 173.8(3) .
N8 Fe1 N7 80.6(2) .
N2 Fe1 N7 89.8(2) .
N14 Fe1 N13 80.7(2) .
N8 Fe1 N13 91.4(2) .
N2 Fe1 N13 172.2(2) .
N7 Fe1 N13 93.8(3) .
N14 Fe1 N1 90.4(2) .
N8 Fe1 N1 172.6(3) .
N2 Fe1 N1 80.3(2) .
N7 Fe1 N1 92.8(2) .
N13 Fe1 N1 92.6(2) .
C1 N1 C5 117.2(6) .
C1 N1 Fe1 127.6(5) .
C5 N1 Fe1 115.1(5) .
C6 N2 N3 107.2(6) .
C6 N2 Fe1 116.0(5) .
N3 N2 Fe1 136.7(5) .
N2 N3 C8 109.5(6) .
N2 N3 H3B 125.2 .
C8 N3 H3B 125.2 .
N5 N4 C15 113.1(6) .
N5 N4 H4B 123.5 .
C15 N4 H4B 123.5 .
N4 N5 C17 104.9(6) .
C22 N6 C18 117.9(8) .
C23 N7 C27 116.6(6) .
C23 N7 Fe1 128.0(5) .
C27 N7 Fe1 115.4(5) .
N9 N8 C28 105.6(6) .
N9 N8 Fe1 138.0(5) .
C28 N8 Fe1 116.4(5) .
C30 N9 N8 111.5(6) .
C30 N9 H9A 124.2 .
N8 N9 H9A 124.2 .
N11 N10 C37 113.0(6) .
N11 N10 H10B 123.5 .
C37 N10 H10B 123.5 .
C39 N11 N10 104.4(6) .
C40 N12 C44 116.0(8) .
C45 N13 C49 118.2(6) .
C45 N13 Fe1 127.1(5) .
C49 N13 Fe1 114.6(5) .
C50 N14 N15 106.6(6) .
C50 N14 Fe1 116.1(5) .
N15 N14 Fe1 137.2(5) .
N14 N15 C52 110.5(6) .
N14 N15 H15A 124.7 .
C52 N15 H15A 124.7 .
C59 N16 N17 112.8(6) .
C59 N16 H16B 123.6 .
N17 N16 H16B 123.6 .
C61 N17 N16 104.2(6) .
C62 N18 C66 117.4(8) .
N1 C1 C2 123.2(7) .
N1 C1 H1A 118.4 .
C2 C1 H1A 118.4 .
C3 C2 C1 119.1(7) .
C3 C2 H2A 120.5 .
C1 C2 H2A 120.5 .
C2 C3 C4 120.2(7) .
C2 C3 H3A 119.9 .
C4 C3 H3A 119.9 .
C3 C4 C5 117.3(7) .
C3 C4 H4A 121.4 .
C5 C4 H4A 121.4 .
N1 C5 C4 123.0(7) .
N1 C5 C6 113.1(6) .
C4 C5 C6 123.8(7) .
N2 C6 C7 109.5(6) .
N2 C6 C5 115.4(6) .
C7 C6 C5 135.1(7) .
C8 C7 C6 105.6(6) .
C8 C7 H7A 127.2 .
C6 C7 H7A 127.2 .
C7 C8 N3 108.2(6) .
C7 C8 C9 130.0(7) .
N3 C8 C9 121.8(6) .
C10 C9 C14 119.2(7) .
C10 C9 C8 119.4(7) .
C14 C9 C8 121.3(7) .
C9 C10 C11 119.9(8) .
C9 C10 H10A 120.1 .
C11 C10 H10A 120.1 .
C12 C11 C10 120.6(8) .
C12 C11 H11A 119.7 .
C10 C11 H11A 119.7 .
C11 C12 C13 119.5(8) .
C11 C12 H12A 120.3 .
C13 C12 H12A 120.3 .
C14 C13 C12 118.9(7) .
C14 C13 C15 120.7(7) .
C12 C13 C15 120.3(7) .
C13 C14 C9 121.8(7) .
C13 C14 H14A 119.1 .
C9 C14 H14A 119.1 .
N4 C15 C16 105.9(7) .
N4 C15 C13 121.2(7) .
C16 C15 C13 132.9(7) .
C15 C16 C17 105.9(7) .
C15 C16 H16A 127.0 .
C17 C16 H16A 127.0 .
N5 C17 C16 110.2(7) .
N5 C17 C18 120.1(7) .
C16 C17 C18 129.6(7) .
N6 C18 C19 122.7(7) .
N6 C18 C17 115.8(7) .
C19 C18 C17 121.5(8) .
C18 C19 C20 117.6(9) .
C18 C19 H19A 121.2 .
C20 C19 H19A 121.2 .
C21 C20 C19 119.6(9) .
C21 C20 H20A 120.2 .
C19 C20 H20A 120.2 .
C22 C21 C20 119.6(9) .
C22 C21 H21A 120.2 .
C20 C21 H21A 120.2 .
C21 C22 N6 122.6(9) .
C21 C22 H22A 118.7 .
N6 C22 H22A 118.7 .
N7 C23 C24 123.1(8) .
N7 C23 H23A 118.4 .
C24 C23 H23A 118.4 .
C25 C24 C23 119.5(7) .
C25 C24 H24A 120.3 .
C23 C24 H24A 120.3 .
C24 C25 C26 119.2(7) .
C24 C25 H25A 120.4 .
C26 C25 H25A 120.4 .
C25 C26 C27 118.6(8) .
C25 C26 H26A 120.7 .
C27 C26 H26A 120.7 .
N7 C27 C26 122.9(7) .
N7 C27 C28 113.2(6) .
C26 C27 C28 123.9(7) .
N8 C28 C29 110.6(6) .
N8 C28 C27 114.3(6) .
C29 C28 C27 135.1(7) .
C30 C29 C28 105.1(6) .
C30 C29 H29A 127.5 .
C28 C29 H29A 127.5 .
N9 C30 C29 107.2(6) .
N9 C30 C31 122.7(6) .
C29 C30 C31 130.0(7) .
C36 C31 C32 119.5(7) .
C36 C31 C30 120.9(7) .
C32 C31 C30 119.5(7) .
C33 C32 C31 118.9(8) .
C33 C32 H32A 120.6 .
C31 C32 H32A 120.6 .
C32 C33 C34 121.5(8) .
C32 C33 H33A 119.2 .
C34 C33 H33A 119.2 .
C35 C34 C33 119.8(7) .
C35 C34 H34A 120.1 .
C33 C34 H34A 120.1 .
C34 C35 C36 118.5(7) .
C34 C35 C37 121.0(7) .
C36 C35 C37 120.4(7) .
C31 C36 C35 121.7(7) .
C31 C36 H36A 119.2 .
C35 C36 H36A 119.2 .
N10 C37 C38 105.8(7) .
N10 C37 C35 121.2(7) .
C38 C37 C35 133.0(7) .
C37 C38 C39 104.8(7) .
C37 C38 H38A 127.6 .
C39 C38 H38A 127.6 .
N11 C39 C38 112.0(7) .
N11 C39 C40 119.5(7) .
C38 C39 C40 128.4(8) .
C41 C40 N12 123.0(8) .
C41 C40 C39 119.0(7) .
N12 C40 C39 117.9(7) .
C42 C41 C40 118.0(9) .
C42 C41 H41A 121.0 .
C40 C41 H41A 121.0 .
C41 C42 C43 121.0(9) .
C41 C42 H42A 119.5 .
C43 C42 H42A 119.5 .
C44 C43 C42 119.8(9) .
C44 C43 H43A 120.1 .
C42 C43 H43A 120.1 .
C43 C44 N12 122.2(9) .
C43 C44 H44A 118.9 .
N12 C44 H44A 118.9 .
N13 C45 C46 121.5(7) .
N13 C45 H45A 119.3 .
C46 C45 H45A 119.3 .
C47 C46 C45 119.8(7) .
C47 C46 H46A 120.1 .
C45 C46 H46A 120.1 .
C46 C47 C48 119.4(8) .
C46 C47 H47A 120.3 .
C48 C47 H47A 120.3 .
C49 C48 C47 118.8(8) .
C49 C48 H48A 120.6 .
C47 C48 H48A 120.6 .
N13 C49 C48 122.2(7) .
N13 C49 C50 113.0(6) .
C48 C49 C50 124.7(7) .
N14 C50 C51 110.9(6) .
N14 C50 C49 115.4(6) .
C51 C50 C49 133.8(7) .
C52 C51 C50 104.3(6) .
C52 C51 H51A 127.8 .
C50 C51 H51A 127.8 .
N15 C52 C51 107.7(6) .
N15 C52 C53 122.3(6) .
C51 C52 C53 130.0(7) .
C54 C53 C58 119.2(7) .
C54 C53 C52 120.3(7) .
C58 C53 C52 120.5(6) .
C53 C54 C55 120.3(7) .
C53 C54 H54A 119.9 .
C55 C54 H54A 119.9 .
C56 C55 C54 119.7(8) .
C56 C55 H55A 120.2 .
C54 C55 H55A 120.2 .
C57 C56 C55 121.1(7) .
C57 C56 H56A 119.5 .
C55 C56 H56A 119.5 .
C56 C57 C58 119.1(7) .
C56 C57 C59 121.6(7) .
C58 C57 C59 119.3(7) .
C57 C58 C53 120.7(7) .
C57 C58 H58A 119.6 .
C53 C58 H58A 119.6 .
N16 C59 C60 105.8(6) .
N16 C59 C57 121.6(6) .
C60 C59 C57 132.5(7) .
C61 C60 C59 106.0(7) .
C61 C60 H60A 127.0 .
C59 C60 H60A 127.0 .
N17 C61 C60 111.1(7) .
N17 C61 C62 119.5(7) .
C60 C61 C62 129.3(7) .
N18 C62 C63 123.4(7) .
N18 C62 C61 118.0(7) .
C63 C62 C61 118.4(7) .
C64 C63 C62 117.4(8) .
C64 C63 H63A 121.3 .
C62 C63 H63A 121.3 .
C63 C64 C65 120.7(10) .
C63 C64 H64A 119.7 .
C65 C64 H64A 119.7 .
C66 C65 C64 118.7(9) .
C66 C65 H65A 120.6 .
C64 C65 H65A 120.6 .
N18 C66 C65 122.3(9) .
N18 C66 H66A 118.8 .
C65 C66 H66A 118.8 .
H1 O1 H2 89(10) .
H1 O1 H3 96(10) .
H2 O1 H3 86(10) .
O1S C1S C2S 119.3(11) .
O1S C1S C3S 128.9(13) .
C2S C1S C3S 111.8(12) .
C1S C2S H2SA 109.5 .
C1S C2S H2SB 109.5 .
H2SA C2S H2SB 109.5 .
C1S C2S H2SC 109.5 .
H2SA C2S H2SC 109.5 .
H2SB C2S H2SC 109.5 .
C1S C3S H3SA 109.5 .
C1S C3S H3SB 109.5 .
H3SA C3S H3SB 109.5 .
C1S C3S H3SC 109.5 .
H3SA C3S H3SC 109.5 .
H3SB C3S H3SC 109.5 .

loop_
_geom_bond_atom_site_label_1
_geom_bond_atom_site_label_2
_geom_bond_distance
_geom_bond_site_symmetry_2
I3 I4 2.9037(10) .
I4 I3 2.9036(10) 7_556
Fe1 N14 1.948(6) .
Fe1 N8 1.949(6) .
Fe1 N2 1.961(6) .
Fe1 N7 1.981(6) .
Fe1 N13 1.994(6) .
Fe1 N1 1.997(6) .
N1 C1 1.339(9) .
N1 C5 1.357(10) .
N2 C6 1.332(9) .
N2 N3 1.344(8) .
N3 C8 1.367(9) .
N3 H3B 0.8800 .
N4 N5 1.341(9) .
N4 C15 1.343(10) .
N4 H4B 0.8800 .
N5 C17 1.345(10) .
N6 C22 1.353(11) .
N6 C18 1.362(11) .
N7 C23 1.349(10) .
N7 C27 1.364(10) .
N8 N9 1.347(8) .
N8 C28 1.350(9) .
N9 C30 1.345(9) .
N9 H9A 0.8800 .
N10 N11 1.351(9) .
N10 C37 1.361(10) .
N10 H10B 0.8800 .
N11 C39 1.328(10) .
N12 C40 1.368(11) .
N12 C44 1.387(12) .
N13 C45 1.347(9) .
N13 C49 1.358(10) .
N14 C50 1.329(9) .
N14 N15 1.345(8) .
N15 C52 1.358(9) .
N15 H15A 0.8800 .
N16 C59 1.344(10) .
N16 N17 1.363(8) .
N16 H16B 0.8800 .
N17 C61 1.344(10) .
N18 C62 1.346(10) .
N18 C66 1.358(12) .
C1 C2 1.379(11) .
C1 H1A 0.9500 .
C2 C3 1.365(12) .
C2 H2A 0.9500 .
C3 C4 1.387(11) .
C3 H3A 0.9500 .
C4 C5 1.398(11) .
C4 H4A 0.9500 .
C5 C6 1.447(10) .
C6 C7 1.407(10) .
C7 C8 1.348(11) .
C7 H7A 0.9500 .
C8 C9 1.488(10) .
C9 C10 1.364(11) .
C9 C14 1.392(11) .
C10 C11 1.396(12) .
C10 H10A 0.9500 .
C11 C12 1.387(12) .
C11 H11A 0.9500 .
C12 C13 1.391(12) .
C12 H12A 0.9500 .
C13 C14 1.377(11) .
C13 C15 1.477(11) .
C14 H14A 0.9500 .
C15 C16 1.378(11) .
C16 C17 1.395(11) .
C16 H16A 0.9500 .
C17 C18 1.470(11) .
C18 C19 1.366(12) .
C19 C20 1.406(13) .
C19 H19A 0.9500 .
C20 C21 1.371(15) .
C20 H20A 0.9500 .
C21 C22 1.349(14) .
C21 H21A 0.9500 .
C22 H22A 0.9500 .
C23 C24 1.390(11) .
C23 H23A 0.9500 .
C24 C25 1.364(12) .
C24 H24A 0.9500 .
C25 C26 1.386(11) .
C25 H25A 0.9500 .
C26 C27 1.394(10) .
C26 H26A 0.9500 .
C27 C28 1.451(10) .
C28 C29 1.390(10) .
C29 C30 1.387(10) .
C29 H29A 0.9500 .
C30 C31 1.478(10) .
C31 C36 1.384(10) .
C31 C32 1.396(11) .
C32 C33 1.382(12) .
C32 H32A 0.9500 .
C33 C34 1.391(12) .
C33 H33A 0.9500 .
C34 C35 1.390(11) .
C34 H34A 0.9500 .
C35 C36 1.392(11) .
C35 C37 1.465(10) .
C36 H36A 0.9500 .
C37 C38 1.388(11) .
C38 C39 1.406(11) .
C38 H38A 0.9500 .
C39 C40 1.474(11) .
C40 C41 1.367(12) .
C41 C42 1.356(13) .
C41 H41A 0.9500 .
C42 C43 1.361(16) .
C42 H42A 0.9500 .
C43 C44 1.336(16) .
C43 H43A 0.9500 .
C44 H44A 0.9500 .
C45 C46 1.395(12) .
C45 H45A 0.9500 .
C46 C47 1.355(13) .
C46 H46A 0.9500 .
C47 C48 1.392(11) .
C47 H47A 0.9500 .
C48 C49 1.378(10) .
C48 H48A 0.9500 .
C49 C50 1.452(10) .
C50 C51 1.404(10) .
C51 C52 1.382(10) .
C51 H51A 0.9500 .
C52 C53 1.477(10) .
C53 C54 1.390(11) .
C53 C58 1.398(10) .
C54 C55 1.395(11) .
C54 H54A 0.9500 .
C55 C56 1.387(12) .
C55 H55A 0.9500 .
C56 C57 1.381(11) .
C56 H56A 0.9500 .
C57 C58 1.397(10) .
C57 C59 1.474(10) .
C58 H58A 0.9500 .
C59 C60 1.387(10) .
C60 C61 1.386(11) .
C60 H60A 0.9500 .
C61 C62 1.477(10) .
C62 C63 1.381(12) .
C63 C64 1.371(14) .
C63 H63A 0.9500 .
C64 C65 1.376(16) .
C64 H64A 0.9500 .
C65 C66 1.368(15) .
C65 H65A 0.9500 .
C66 H66A 0.9500 .
O1 H1 0.90(2) .
O1 H2 0.90(2) .
O1 H3 0.90(2) .
C1S O1S 1.194(14) .
C1S C2S 1.323(14) .
C1S C3S 1.353(14) .
C2S H2SA 0.9800 .
C2S H2SB 0.9800 .
C2S H2SC 0.9800 .
C3S H3SA 0.9800 .
C3S H3SB 0.9800 .
C3S H3SC 0.9800 .
O2S C4S 1.43(2) .
O3S C5S 1.07(3) .
O3S C5S 1.85(4) 5_656
C5S C5S 1.22(6) 5_656
C5S O3S 1.85(4) 5_656

loop_
_geom_hbond_atom_site_label_D
_geom_hbond_atom_site_label_H
_geom_hbond_atom_site_label_A
_geom_hbond_distance_DH
_geom_hbond_distance_HA
_geom_hbond_distance_DA
_geom_hbond_angle_DHA
_geom_hbond_site_symmetry_A
N4 H4B I1 0.88 2.65 3.498(6) 162.1 .
N10 H10B I1 0.88 2.62 3.467(7) 160.6 .
N16 H16B I1 0.88 2.63 3.471(6) 159.4 .
O1 H1 N6 0.90(2) 2.11(3) 2.948(10) 155(7) .
O1 H2 N12 0.90(2) 2.19(4) 3.061(11) 162(13) 1_545
O1 H3 N18 0.90(2) 2.21(4) 3.030(10) 150(8) 3_545
